data_1517971
loop_
_publ_author_name
'Wu, Qian'
'Du, Chenglong'
'Huang, Yumin'
'Liu, Xingyan'
'Long, Zhen'
'Song, Feijie'
'You, Jingsong'

_publ_section_title
;
 Stoichiometric to catalytic reactivity of the aryl cycloaurated species
 with arylboronic acids: insight into the mechanism of gold-catalyzed
 oxidative C(sp2)--H arylation
;
_journal_issue 1
_journal_name_full 'Chem. Sci.'
_journal_page_first 288
_journal_paper_doi 10.1039/C4SC02070G
_journal_volume 6
_journal_year 2015
_chemical_formula_moiety 'C18 H15 Au Br N'
_chemical_formula_sum 'C18 H15 Au Br N'
_chemical_formula_weight 522.19
_chemical_name_systematic
;
 ?
;
_space_group_crystal_system orthorhombic
_space_group_IT_number 61
_space_group_name_Hall '-P 2ac 2ab'
_space_group_name_H-M_alt 'P b c a'
_symmetry_space_group_name_Hall '-P 2ac 2ab'
_symmetry_space_group_name_H-M 'P b c a'
_atom_sites_solution_hydrogens geom
_atom_sites_solution_primary iterative
_audit_creation_date 2014-06-04
_audit_creation_method
;
Olex2 1.2
(compiled 2014.03.20 svn.r2914 for OlexSys, GUI svn.r4816)
;
_cell_angle_alpha 90
_cell_angle_beta 90
_cell_angle_gamma 90
_cell_formula_units_Z 8
_cell_length_a 15.9554(3)
_cell_length_b 11.7205(2)
_cell_length_c 16.8390(4)
_cell_measurement_reflns_used 6677
_cell_measurement_temperature 293
_cell_measurement_theta_max 72.4940
_cell_measurement_theta_min 5.2370
_cell_volume 3148.98(11)
_computing_cell_refinement
;
CrysAlisPro, Agilent Technologies,
Version 1.171.37.33 (release 27-03-2014 CrysAlis171 .NET)
(compiled Mar 27 2014,17:12:48)
;
_computing_data_collection
;
CrysAlisPro, Agilent Technologies,
Version 1.171.37.33 (release 27-03-2014 CrysAlis171 .NET)
(compiled Mar 27 2014,17:12:48)
;
_computing_data_reduction
;
CrysAlisPro, Agilent Technologies,
Version 1.171.37.33 (release 27-03-2014 CrysAlis171 .NET)
(compiled Mar 27 2014,17:12:48)
;
_computing_molecular_graphics 'Olex2 (Dolomanov et al., 2009)'
_computing_publication_material 'Olex2 (Dolomanov et al., 2009)'
_computing_structure_refinement 'ShelXL (Sheldrick, 2008)'
_computing_structure_solution
;
Superflip (Palatinus & Chapuis, 2007;Palatinus & van der Lee, 2008;
Palatinus et al., 2012)
;
_diffrn_ambient_temperature 293
_diffrn_detector 'CCD plate'
_diffrn_detector_area_resol_mean 15.9595
_diffrn_detector_type EosS2
_diffrn_measured_fraction_theta_full 0.989
_diffrn_measured_fraction_theta_max 1.000
_diffrn_measurement_device 'four-circle diffractometer'
_diffrn_measurement_device_type 'New Gemini, Dual, Cu at zero, EosS2'
_diffrn_measurement_method '\w scans'
_diffrn_orient_matrix_UB_11 -0.0364249000
_diffrn_orient_matrix_UB_12 0.0010408000
_diffrn_orient_matrix_UB_13 -0.0847062000
_diffrn_orient_matrix_UB_21 0.0893957000
_diffrn_orient_matrix_UB_22 -0.0026645000
_diffrn_orient_matrix_UB_23 -0.0345340000
_diffrn_orient_matrix_UB_31 -0.0021077000
_diffrn_orient_matrix_UB_32 -0.1314279000
_diffrn_orient_matrix_UB_33 0.0000338000
_diffrn_radiation_monochromator graphite
_diffrn_radiation_probe x-ray
_diffrn_radiation_type CuK\a
_diffrn_radiation_wavelength 1.54184
_diffrn_reflns_av_R_equivalents 0.0952
_diffrn_reflns_av_unetI/netI 0.0480
_diffrn_reflns_Laue_measured_fraction_full 0.989
_diffrn_reflns_Laue_measured_fraction_max 1.000
_diffrn_reflns_limit_h_max 17
_diffrn_reflns_limit_h_min -19
_diffrn_reflns_limit_k_max 9
_diffrn_reflns_limit_k_min -14
_diffrn_reflns_limit_l_max 19
_diffrn_reflns_limit_l_min -20
_diffrn_reflns_number 14523
_diffrn_reflns_point_group_measured_fraction_full 0.989
_diffrn_reflns_point_group_measured_fraction_max 1.000
_diffrn_reflns_theta_full 67.684
_diffrn_reflns_theta_max 67.062
_diffrn_reflns_theta_min 5.370
_diffrn_source 'Enhance (Cu) X-ray Source'
_exptl_absorpt_coefficient_mu 20.451
_exptl_absorpt_correction_T_max 1.00000
_exptl_absorpt_correction_T_min 0.21999
_exptl_absorpt_correction_type multi-scan
_exptl_absorpt_process_details
;
CrysAlisPro, Agilent Technologies,
Version 1.171.37.33 (release 27-03-2014 CrysAlis171 .NET)
(compiled Mar 27 2014,17:12:48)
Empirical absorption correction using spherical harmonics,
 implemented in SCALE3 ABSPACK scaling algorithm.
;
_exptl_crystal_density_diffrn 2.203
_exptl_crystal_F_000 1952
_exptl_crystal_size_max 0.4
_exptl_crystal_size_mid 0.4
_exptl_crystal_size_min 0.4
_refine_diff_density_max 4.382
_refine_diff_density_min -4.688
_refine_diff_density_rms 0.556
_refine_ls_extinction_method none
_refine_ls_goodness_of_fit_ref 1.085
_refine_ls_hydrogen_treatment constr
_refine_ls_matrix_type full
_refine_ls_number_parameters 176
_refine_ls_number_reflns 2812
_refine_ls_number_restraints 0
_refine_ls_restrained_S_all 1.085
_refine_ls_R_factor_all 0.0704
_refine_ls_R_factor_gt 0.0677
_refine_ls_shift/su_max 0.001
_refine_ls_shift/su_mean 0.000
_refine_ls_structure_factor_coef Fsqd
_refine_ls_weighting_details 'w=1/[\s^2^(Fo^2^)+(0.1302P)^2^] where P=(Fo^2^+2Fc^2^)/3'
_refine_ls_weighting_scheme calc
_refine_ls_wR_factor_gt 0.1670
_refine_ls_wR_factor_ref 0.1723
_reflns_Friedel_coverage 0.000
_reflns_number_gt 2562
_reflns_number_total 2812
_reflns_threshold_expression 'I > 2\s(I)'
_cod_data_source_file c4sc02070g2.cif
_cod_data_source_block wq-01-gxt-01
_cod_depositor_comments 'Adding full bibliography for 1517970--1517972.cif.'
_cod_database_code 1517971
_shelxl_version_number 2014-1
_shelx_space_group_comment
;
The symmetry employed for this shelxl refinement is uniquely defined
by the following loop, which should always be used as a source of
symmetry information in preference to the above space-group names.
They are only intended as comments.
;
_reflns_odcompleteness_completeness 99.84
_reflns_odcompleteness_iscentric 1
_reflns_odcompleteness_theta 66.97
_olex2_refinement_description
;
1. Fixed Uiso
 At 1.2 times of:
  All C(H) groups
 At 1.5 times of:
  All C(H,H,H) groups
2.a Aromatic/amide H refined with riding coordinates:
 C1(H1), C2(H2), C3(H3), C4(H4), C6(H6), C7(H7), C8(H8), C13(H13), C14(H14),
 C15(H15), C16(H16), C17(H17)
2.b Idealised Me refined as rotating group:
 C18(H18a,H18b,H18c)
;

loop_
_space_group_symop_operation_xyz
'x, y, z'
'-x+1/2, -y, z+1/2'
'x+1/2, -y+1/2, -z'
'-x, y+1/2, -z+1/2'
'-x, -y, -z'
'x-1/2, y, -z-1/2'
'-x-1/2, y-1/2, z'
'x, -y-1/2, z-1/2'

loop_
_atom_site_label
_atom_site_type_symbol
_atom_site_fract_x
_atom_site_fract_y
_atom_site_fract_z
_atom_site_U_iso_or_equiv
_atom_site_adp_type
_atom_site_occupancy
_atom_site_site_symmetry_order
_atom_site_calc_flag
_atom_site_refinement_flags_posn
C1 C 0.5552(5) 0.3529(6) 0.4703(4) 0.0175(14) Uani 1 1 d .
H1 H 0.5321 0.3230 0.5166 0.021 Uiso 1 1 calc R
C2 C 0.6396(5) 0.3406(7) 0.4580(5) 0.0194(16) Uani 1 1 d .
H2 H 0.6738 0.3059 0.4956 0.023 Uiso 1 1 calc R
C3 C 0.6722(6) 0.3822(7) 0.3870(5) 0.0217(18) Uani 1 1 d .
H3 H 0.7284 0.3708 0.3745 0.026 Uiso 1 1 calc R
C4 C 0.6200(5) 0.4412(8) 0.3344(5) 0.0218(18) Uani 1 1 d .
H4 H 0.6417 0.4714 0.2876 0.026 Uiso 1 1 calc R
C5 C 0.4931(5) 0.5834(6) 0.2375(4) 0.0205(17) Uani 1 1 d .
C6 C 0.4282(7) 0.6176(7) 0.1867(5) 0.029(2) Uani 1 1 d .
H6 H 0.4404 0.6645 0.1437 0.035 Uiso 1 1 calc R
C7 C 0.3464(8) 0.5830(9) 0.1991(7) 0.040(2) Uani 1 1 d .
H7 H 0.3050 0.6019 0.1625 0.048 Uiso 1 1 calc R
C8 C 0.3264(6) 0.5203(7) 0.2659(5) 0.0253(17) Uani 1 1 d .
H8 H 0.2707 0.5023 0.2765 0.030 Uiso 1 1 calc R
C9 C 0.3893(5) 0.4839(6) 0.3175(4) 0.0141(14) Uani 1 1 d .
C10 C 0.4737(5) 0.5098(5) 0.3015(4) 0.0141(13) Uiso 1 1 d .
C11 C 0.5364(4) 0.4544(5) 0.3521(4) 0.0115(13) Uani 1 1 d .
C12 C 0.2455(7) 0.3918(6) 0.4090(5) 0.0191(19) Uiso 1 1 d .
C13 C 0.2069(6) 0.3143(7) 0.3610(5) 0.0277(17) Uani 1 1 d .
H13 H 0.2391 0.2646 0.3306 0.033 Uiso 1 1 calc R
C14 C 0.1206(5) 0.3086(8) 0.3569(5) 0.030(2) Uani 1 1 d .
H14 H 0.0950 0.2547 0.3245 0.036 Uiso 1 1 calc R
C15 C 0.0721(7) 0.3831(9) 0.4011(7) 0.034(2) Uani 1 1 d .
H15 H 0.0139 0.3799 0.3983 0.041 Uiso 1 1 calc R
C16 C 0.1106(7) 0.4618(10) 0.4492(7) 0.040(2) Uani 1 1 d .
H16 H 0.0785 0.5130 0.4785 0.048 Uiso 1 1 calc R
C17 C 0.1958(5) 0.4650(8) 0.4542(5) 0.0291(18) Uani 1 1 d .
H17 H 0.2212 0.5168 0.4884 0.035 Uiso 1 1 calc R
C18 C 0.5785(6) 0.6365(8) 0.2234(5) 0.0308(18) Uani 1 1 d .
H18A H 0.6066 0.6465 0.2733 0.046 Uiso 1 1 calc GR
H18B H 0.5717 0.7092 0.1981 0.046 Uiso 1 1 calc GR
H18C H 0.6111 0.5873 0.1900 0.046 Uiso 1 1 calc GR
N1 N 0.5045(6) 0.4055(4) 0.4192(3) 0.0119(16) Uiso 1 1 d .
Br1 Br 0.36012(6) 0.28897(8) 0.54661(5) 0.0283(3) Uani 1 1 d .
Au1 Au 0.37191(2) 0.39728(2) 0.41997(2) 0.0107(2) Uani 1 1 d .

loop_
_atom_site_aniso_label
_atom_site_aniso_U_11
_atom_site_aniso_U_22
_atom_site_aniso_U_33
_atom_site_aniso_U_23
_atom_site_aniso_U_13
_atom_site_aniso_U_12
C1 0.016(4) 0.022(3) 0.014(3) 0.005(3) -0.002(3) 0.004(3)
C2 0.017(4) 0.029(4) 0.012(4) 0.007(3) -0.003(3) 0.004(3)
C3 0.008(4) 0.037(4) 0.020(4) 0.006(3) -0.004(3) -0.002(3)
C4 0.022(5) 0.034(5) 0.009(4) 0.006(3) 0.008(3) 0.001(3)
C5 0.022(5) 0.024(3) 0.015(4) 0.006(3) -0.001(3) -0.001(3)
C6 0.033(6) 0.041(4) 0.013(4) 0.011(3) 0.002(4) 0.004(4)
C7 0.037(6) 0.052(5) 0.032(6) 0.007(5) -0.015(5) 0.006(5)
C8 0.017(4) 0.038(4) 0.021(4) 0.007(3) -0.011(3) 0.003(3)
C9 0.014(4) 0.021(3) 0.008(3) 0.002(3) -0.005(3) -0.003(3)
C11 0.011(4) 0.017(3) 0.007(3) 0.001(2) -0.002(2) -0.001(2)
C13 0.027(5) 0.038(4) 0.018(3) -0.002(3) 0.002(3) -0.007(4)
C14 0.031(5) 0.048(5) 0.010(4) 0.001(3) -0.010(3) -0.021(4)
C15 0.023(6) 0.052(5) 0.028(4) 0.019(4) -0.010(5) -0.010(4)
C16 0.027(5) 0.055(6) 0.037(6) 0.002(5) 0.012(4) 0.012(5)
C17 0.015(4) 0.048(4) 0.024(4) -0.016(3) 0.002(3) 0.003(4)
C18 0.026(5) 0.044(4) 0.022(3) 0.017(3) 0.008(3) -0.004(4)
Br1 0.0233(6) 0.0475(5) 0.0140(5) 0.0132(4) 0.0027(3) -0.0053(3)
Au1 0.0076(3) 0.0217(3) 0.0027(3) -0.00089(8) -0.00010(8) -0.00154(9)

loop_
_atom_type_symbol
_atom_type_description
_atom_type_scat_dispersion_real
_atom_type_scat_dispersion_imag
_atom_type_scat_source
C C 0.0181 0.0091 'International Tables Vol C Tables 4.2.6.8 and 6.1.1.4'
H H 0.0000 0.0000 'International Tables Vol C Tables 4.2.6.8 and 6.1.1.4'
Au Au -4.4197 7.2980 'International Tables Vol C Tables 4.2.6.8 and 6.1.1.4'
Br Br -0.6763 1.2805 'International Tables Vol C Tables 4.2.6.8 and 6.1.1.4'
N N 0.0311 0.0180 'International Tables Vol C Tables 4.2.6.8 and 6.1.1.4'

loop_
_geom_angle_atom_site_label_1
_geom_angle_atom_site_label_2
_geom_angle_atom_site_label_3
_geom_angle
N1 C1 C2 123.2(7)
C1 C2 C3 117.4(7)
C2 C3 C4 119.6(8)
C11 C4 C3 119.8(8)
C6 C5 C10 118.5(8)
C6 C5 C18 116.8(7)
C10 C5 C18 124.5(7)
C7 C6 C5 121.4(8)
C6 C7 C8 119.9(9)
C7 C8 C9 120.2(9)
C8 C9 C10 120.3(7)
C8 C9 Au1 125.9(6)
C10 C9 Au1 113.8(5)
C5 C10 C11 124.3(7)
C9 C10 C5 119.1(7)
C9 C10 C11 116.5(6)
C4 C11 C10 125.9(6)
N1 C11 C4 119.6(7)
N1 C11 C10 114.4(6)
C13 C12 C17 118.4(9)
C13 C12 Au1 121.7(7)
C17 C12 Au1 119.8(7)
C12 C13 C14 120.8(9)
C13 C14 C15 120.1(8)
C16 C15 C14 119.4(10)
C17 C16 C15 120.1(10)
C16 C17 C12 121.1(9)
C1 N1 C11 120.2(8)
C1 N1 Au1 125.6(5)
C11 N1 Au1 113.4(5)
C9 Au1 C12 94.3(3)
C9 Au1 N1 80.5(3)
C9 Au1 Br1 176.4(2)
C12 Au1 N1 174.4(3)
C12 Au1 Br1 89.3(2)
N1 Au1 Br1 95.96(16)

loop_
_geom_bond_atom_site_label_1
_geom_bond_atom_site_label_2
_geom_bond_distance
C1 C2 1.371(11)
C1 N1 1.332(10)
C2 C3 1.392(12)
C3 C4 1.399(12)
C4 C11 1.375(10)
C5 C6 1.402(12)
C5 C10 1.414(9)
C5 C18 1.516(12)
C6 C7 1.381(17)
C7 C8 1.381(14)
C8 C9 1.394(11)
C9 C10 1.407(10)
C9 Au1 2.022(7)
C10 C11 1.465(9)
C11 N1 1.366(9)
C12 C13 1.363(12)
C12 C17 1.396(11)
C12 Au1 2.026(11)
C13 C14 1.381(12)
C14 C15 1.384(16)
C15 C16 1.373(16)
C16 C17 1.362(13)
N1 Au1 2.117(9)
Br1 Au1 2.4889(9)
